data_4333803
loop_
_publ_author_name
'Xiang-Ying Qian'
'Jun-Ling Song'
'Jiang-Gao Mao'

_publ_section_title
;
 Silver Pyroarsonates Obtained from Ag(I)-Mediated in Situ Condensation of
 Aryl Arsonate Ligands under Solvothermal Conditions
;
_journal_name_full 'Inorganic Chemistry'
_journal_page_first 1843
_journal_page_last 1853
_journal_paper_doi 10.1021/ic301935g
_journal_volume 52
_journal_year 2013
_chemical_formula_sum 'C13 H10 Ag3 As2 N O5'
_chemical_formula_weight 733.67
_chemical_name_systematic
; 
 ? 
;
_space_group_IT_number 2
_symmetry_cell_setting triclinic
_symmetry_space_group_name_Hall '-P 1'
_symmetry_space_group_name_H-M 'P -1'
_atom_sites_solution_hydrogens geom
_atom_sites_solution_primary direct
_atom_sites_solution_secondary difmap
_audit_creation_method SHELXL-97
_cell_angle_alpha 84.902(9)
_cell_angle_beta 87.198(11)
_cell_angle_gamma 84.968(9)
_cell_formula_units_Z 2
_cell_length_a 5.939(3)
_cell_length_b 11.086(5)
_cell_length_c 12.822(6)
_cell_measurement_reflns_used 2583
_cell_measurement_temperature 293(2)
_cell_measurement_theta_max 27.4700
_cell_measurement_theta_min 2.3391
_cell_volume 836.9(7)
_computing_structure_refinement 'SHELXL-97 (Sheldrick, 1997)'
_computing_structure_solution 'SHELXS-97 (Sheldrick, 1990)'
_diffrn_ambient_temperature 293(2)
_diffrn_measured_fraction_theta_full 0.963
_diffrn_measured_fraction_theta_max 0.963
_diffrn_measurement_device_type 'Saturn724+ (2x2 bin mode)'
_diffrn_measurement_method CCD_Profile_fitting
_diffrn_radiation_monochromator graphite
_diffrn_radiation_source 'fine-focus sealed tube'
_diffrn_radiation_type MoK\a
_diffrn_radiation_wavelength 0.71073
_diffrn_reflns_av_R_equivalents 0.0290
_diffrn_reflns_av_sigmaI/netI 0.0507
_diffrn_reflns_limit_h_max 7
_diffrn_reflns_limit_h_min -7
_diffrn_reflns_limit_k_max 13
_diffrn_reflns_limit_k_min -14
_diffrn_reflns_limit_l_max 16
_diffrn_reflns_limit_l_min -16
_diffrn_reflns_number 7001
_diffrn_reflns_theta_full 27.45
_diffrn_reflns_theta_max 27.45
_diffrn_reflns_theta_min 2.54
_exptl_absorpt_coefficient_mu 7.422
_exptl_absorpt_correction_T_max 1.0000
_exptl_absorpt_correction_T_min 0.6721
_exptl_absorpt_correction_type multi-scan
_exptl_crystal_colour Colorless
_exptl_crystal_density_diffrn 2.911
_exptl_crystal_description Prism
_exptl_crystal_F_000 684
_exptl_crystal_size_max 0.34
_exptl_crystal_size_mid 0.05
_exptl_crystal_size_min 0.01
_refine_diff_density_max 0.585
_refine_diff_density_min -0.733
_refine_diff_density_rms 0.124
_refine_ls_extinction_method none
_refine_ls_goodness_of_fit_ref 0.955
_refine_ls_hydrogen_treatment constr
_refine_ls_matrix_type full
_refine_ls_number_parameters 217
_refine_ls_number_reflns 3687
_refine_ls_number_restraints 0
_refine_ls_restrained_S_all 0.955
_refine_ls_R_factor_all 0.0425
_refine_ls_R_factor_gt 0.0320
_refine_ls_shift/su_max 0.000
_refine_ls_shift/su_mean 0.000
_refine_ls_structure_factor_coef Fsqd
_refine_ls_weighting_details 'calc w=1/[\s^2^(Fo^2^)+(0.0205P)^2^+0.0000P] where P=(Fo^2^+2Fc^2^)/3'
_refine_ls_weighting_scheme calc
_refine_ls_wR_factor_gt 0.0564
_refine_ls_wR_factor_ref 0.0603
_reflns_number_gt 3016
_reflns_number_total 3687
_reflns_threshold_expression >2sigma(I)
_cod_data_source_file ic301935g_si_001_2.cif
_cod_data_source_block C13H10Ag3As2NO5
_cod_original_cell_volume 836.9(6)
_cod_database_code 4333803

loop_
_symmetry_equiv_pos_as_xyz
'x, y, z'
'-x, -y, -z'

loop_
_atom_site_label
_atom_site_type_symbol
_atom_site_fract_x
_atom_site_fract_y
_atom_site_fract_z
_atom_site_U_iso_or_equiv
_atom_site_adp_type
_atom_site_occupancy
_atom_site_symmetry_multiplicity
_atom_site_calc_flag
_atom_site_refinement_flags
Ag1 Ag 0.31353(7) -0.28307(4) 0.48490(3) 0.05071(13) Uani 1 1 d .
Ag2 Ag -0.15441(7) -0.26946(4) 0.37803(3) 0.04779(12) Uani 1 1 d .
Ag3 Ag 0.26990(6) -0.01076(3) 0.56542(3) 0.03808(10) Uani 1 1 d .
As1 As 0.21934(7) -0.07704(4) 0.27677(3) 0.02428(11) Uani 1 1 d .
As2 As 0.25175(7) 0.18243(4) 0.35051(3) 0.02348(11) Uani 1 1 d .
N1 N 0.2555(7) -0.4591(4) 0.5505(3) 0.0496(12) Uani 1 1 d .
C1 C 0.3185(7) -0.1274(4) 0.1425(3) 0.0291(10) Uani 1 1 d .
C2 C 0.5359(9) -0.1709(6) 0.1214(4) 0.0596(17) Uani 1 1 d .
H2A H 0.6432 -0.1760 0.1724 0.072 Uiso 1 1 calc R
C3 C 0.5944(10) -0.2077(7) 0.0215(5) 0.074(2) Uani 1 1 d .
H3A H 0.7419 -0.2388 0.0066 0.089 Uiso 1 1 calc R
C4 C 0.4419(10) -0.1990(5) -0.0538(4) 0.0545(16) Uani 1 1 d .
H4A H 0.4849 -0.2220 -0.1204 0.065 Uiso 1 1 calc R
C5 C 0.2246(11) -0.1564(7) -0.0317(4) 0.077(2) Uani 1 1 d .
H5A H 0.1178 -0.1515 -0.0829 0.092 Uiso 1 1 calc R
C6 C 0.1623(9) -0.1203(6) 0.0670(4) 0.0647(18) Uani 1 1 d .
H6A H 0.0137 -0.0911 0.0819 0.078 Uiso 1 1 calc R
C7 C 0.1573(7) 0.3318(4) 0.2744(3) 0.0284(10) Uani 1 1 d .
C8 C -0.0424(9) 0.3467(5) 0.2224(4) 0.0427(12) Uani 1 1 d .
H8A H -0.1402 0.2851 0.2285 0.051 Uiso 1 1 calc R
C9 C -0.0965(11) 0.4529(6) 0.1616(4) 0.0643(17) Uani 1 1 d .
H9A H -0.2305 0.4628 0.1260 0.077 Uiso 1 1 calc R
C10 C 0.0441(11) 0.5428(6) 0.1534(5) 0.0707(19) Uani 1 1 d .
H10A H 0.0087 0.6133 0.1104 0.085 Uiso 1 1 calc R
C11 C 0.2417(11) 0.5307(5) 0.2086(5) 0.0696(19) Uani 1 1 d .
H11A H 0.3349 0.5942 0.2048 0.084 Uiso 1 1 calc R
C12 C 0.2987(9) 0.4251(5) 0.2685(4) 0.0481(14) Uani 1 1 d .
H12A H 0.4315 0.4161 0.3050 0.058 Uiso 1 1 calc R
C13 C 0.2319(8) -0.5576(5) 0.5780(4) 0.0410(12) Uani 1 1 d .
O1 O 0.3936(5) -0.1262(3) 0.3713(2) 0.0359(8) Uani 1 1 d .
O2 O -0.0496(5) -0.1033(3) 0.2988(2) 0.0326(7) Uani 1 1 d .
O3 O 0.2199(5) 0.0816(2) 0.2540(2) 0.0309(7) Uani 1 1 d .
O4 O 0.0873(5) 0.1403(3) 0.4534(2) 0.0311(7) Uani 1 1 d .
O5 O 0.5244(5) 0.1793(3) 0.3723(2) 0.0354(7) Uani 1 1 d .

loop_
_atom_site_aniso_label
_atom_site_aniso_U_11
_atom_site_aniso_U_22
_atom_site_aniso_U_33
_atom_site_aniso_U_23
_atom_site_aniso_U_13
_atom_site_aniso_U_12
Ag1 0.0683(3) 0.0301(2) 0.0551(3) 0.00933(18) -0.0171(2) -0.0173(2)
Ag2 0.0513(3) 0.0290(2) 0.0640(3) 0.00126(18) -0.0005(2) -0.01529(19)
Ag3 0.0360(2) 0.0361(2) 0.0394(2) 0.00267(16) -0.00133(16) 0.00598(17)
As1 0.0300(3) 0.0196(2) 0.0237(2) -0.00081(16) -0.00018(18) -0.00561(19)
As2 0.0278(2) 0.0181(2) 0.0247(2) -0.00003(16) -0.00269(18) -0.00364(18)
N1 0.049(3) 0.034(3) 0.066(3) -0.002(2) 0.000(2) -0.009(2)
C1 0.036(3) 0.023(2) 0.029(2) -0.0058(18) 0.004(2) -0.009(2)
C2 0.035(3) 0.101(5) 0.043(3) -0.018(3) -0.003(3) 0.011(3)
C3 0.046(4) 0.115(6) 0.061(4) -0.035(4) 0.016(3) 0.005(4)
C4 0.070(4) 0.059(4) 0.038(3) -0.018(3) 0.013(3) -0.022(3)
C5 0.065(4) 0.126(7) 0.043(3) -0.034(4) -0.008(3) -0.001(4)
C6 0.046(3) 0.110(6) 0.040(3) -0.031(3) -0.002(3) 0.009(3)
C7 0.035(3) 0.020(2) 0.029(2) 0.0019(17) 0.0018(19) -0.0013(19)
C8 0.047(3) 0.038(3) 0.042(3) 0.004(2) -0.010(2) -0.004(2)
C9 0.069(4) 0.054(4) 0.065(4) 0.016(3) -0.019(3) 0.009(3)
C10 0.085(5) 0.042(4) 0.076(4) 0.033(3) 0.002(4) 0.009(3)
C11 0.075(5) 0.031(3) 0.097(5) 0.024(3) 0.005(4) -0.007(3)
C12 0.042(3) 0.030(3) 0.071(4) 0.009(3) -0.005(3) -0.006(2)
C13 0.041(3) 0.031(3) 0.052(3) -0.002(2) -0.001(2) -0.009(2)
O1 0.044(2) 0.0301(18) 0.0332(16) 0.0056(13) -0.0051(14) -0.0084(16)
O2 0.0318(18) 0.0326(18) 0.0341(16) -0.0020(13) 0.0058(13) -0.0112(15)
O3 0.050(2) 0.0165(15) 0.0265(15) 0.0007(12) -0.0012(14) -0.0070(14)
O4 0.0362(18) 0.0291(17) 0.0263(15) 0.0037(12) 0.0019(13) -0.0016(14)
O5 0.0294(17) 0.0310(19) 0.0472(18) -0.0024(14) -0.0126(14) -0.0048(15)

loop_
_atom_type_symbol
_atom_type_description
_atom_type_scat_dispersion_real
_atom_type_scat_dispersion_imag
_atom_type_scat_source
C C 0.0033 0.0016 'International Tables Vol C Tables 4.2.6.8 and 6.1.1.4'
H H 0.0000 0.0000 'International Tables Vol C Tables 4.2.6.8 and 6.1.1.4'
N N 0.0061 0.0033 'International Tables Vol C Tables 4.2.6.8 and 6.1.1.4'
O O 0.0106 0.0060 'International Tables Vol C Tables 4.2.6.8 and 6.1.1.4'
As As 0.0499 2.0058 'International Tables Vol C Tables 4.2.6.8 and 6.1.1.4'
Ag Ag -0.8971 1.1015 'International Tables Vol C Tables 4.2.6.8 and 6.1.1.4'

loop_
_geom_angle_atom_site_label_1
_geom_angle_atom_site_label_2
_geom_angle_atom_site_label_3
_geom_angle
_geom_angle_site_symmetry_1
_geom_angle_site_symmetry_3
N1 Ag1 O1 162.53(14) . .
N1 Ag1 O5 105.95(14) . 2_656
O1 Ag1 O5 89.05(10) . 2_656
N1 Ag1 Ag2 88.80(12) . .
O1 Ag1 Ag2 86.29(8) . .
O5 Ag1 Ag2 136.11(8) 2_656 .
N1 Ag1 Ag3 136.26(12) . .
O1 Ag1 Ag3 61.14(8) . .
O5 Ag1 Ag3 43.44(8) 2_656 .
Ag2 Ag1 Ag3 98.16(2) . .
C13 Ag2 O2 167.13(15) 2_546 .
C13 Ag2 Ag1 97.84(15) 2_546 .
O2 Ag2 Ag1 84.55(8) . .
C13 Ag2 Ag3 142.22(14) 2_546 2_556
O2 Ag2 Ag3 49.91(8) . 2_556
Ag1 Ag2 Ag3 91.084(18) . 2_556
O5 Ag3 O4 162.90(10) 2_656 .
O5 Ag3 O2 114.97(11) 2_656 2_556
O4 Ag3 O2 81.90(10) . 2_556
O5 Ag3 Ag3 78.33(7) 2_656 2_656
O4 Ag3 Ag3 91.25(7) . 2_656
O2 Ag3 Ag3 136.80(6) 2_556 2_656
O5 Ag3 Ag2 138.68(7) 2_656 2_556
O4 Ag3 Ag2 56.23(7) . 2_556
O2 Ag3 Ag2 41.24(6) 2_556 2_556
Ag3 Ag3 Ag2 100.74(2) 2_656 2_556
O5 Ag3 Ag1 50.40(7) 2_656 .
O4 Ag3 Ag1 115.35(8) . .
O2 Ag3 Ag1 138.30(6) 2_556 .
Ag3 Ag3 Ag1 82.90(2) 2_656 .
Ag2 Ag3 Ag1 170.596(18) 2_556 .
O2 As1 O1 116.60(14) . .
O2 As1 O3 105.38(15) . .
O1 As1 O3 109.29(14) . .
O2 As1 C1 109.00(16) . .
O1 As1 C1 113.91(18) . .
O3 As1 C1 101.20(15) . .
O5 As2 O4 115.56(15) . .
O5 As2 O3 107.86(14) . .
O4 As2 O3 106.93(13) . .
O5 As2 C7 109.36(17) . .
O4 As2 C7 116.08(16) . .
O3 As2 C7 99.46(16) . .
C13 N1 Ag1 174.0(4) . .
C2 C1 C6 120.2(4) . .
C2 C1 As1 122.1(4) . .
C6 C1 As1 117.7(4) . .
C1 C2 C3 118.6(5) . .
C1 C2 H2A 120.7 . .
C3 C2 H2A 120.7 . .
C4 C3 C2 121.5(6) . .
C4 C3 H3A 119.3 . .
C2 C3 H3A 119.3 . .
C3 C4 C5 119.5(5) . .
C3 C4 H4A 120.3 . .
C5 C4 H4A 120.3 . .
C4 C5 C6 120.0(6) . .
C4 C5 H5A 120.0 . .
C6 C5 H5A 120.0 . .
C1 C6 C5 120.2(5) . .
C1 C6 H6A 119.9 . .
C5 C6 H6A 119.9 . .
C8 C7 C12 120.1(4) . .
C8 C7 As2 121.5(3) . .
C12 C7 As2 118.3(4) . .
C9 C8 C7 119.8(5) . .
C9 C8 H8A 120.1 . .
C7 C8 H8A 120.1 . .
C10 C9 C8 120.3(6) . .
C10 C9 H9A 119.9 . .
C8 C9 H9A 119.9 . .
C9 C10 C11 120.5(6) . .
C9 C10 H10A 119.8 . .
C11 C10 H10A 119.8 . .
C12 C11 C10 119.9(5) . .
C12 C11 H11A 120.1 . .
C10 C11 H11A 120.1 . .
C11 C12 C7 119.5(6) . .
C11 C12 H12A 120.3 . .
C7 C12 H12A 120.3 . .
N1 C13 Ag2 173.8(5) . 2_546
As1 O1 Ag1 120.41(15) . .
As1 O2 Ag2 122.87(18) . .
As1 O2 Ag3 117.44(14) . 2_556
Ag2 O2 Ag3 88.84(9) . 2_556
As1 O3 As2 125.35(16) . .
As2 O4 Ag3 112.17(15) . .
As2 O5 Ag3 123.06(15) . 2_656
As2 O5 Ag1 124.72(16) . 2_656
Ag3 O5 Ag1 86.16(10) 2_656 2_656

loop_
_geom_bond_atom_site_label_1
_geom_bond_atom_site_label_2
_geom_bond_distance
_geom_bond_site_symmetry_2
Ag1 N1 2.105(4) .
Ag1 O1 2.236(3) .
Ag1 O5 2.519(3) 2_656
Ag1 Ag2 3.1441(13) .
Ag1 Ag3 3.2615(14) .
Ag2 C13 2.035(5) 2_546
Ag2 O2 2.149(3) .
Ag2 Ag3 3.2595(14) 2_556
Ag3 O5 2.248(3) 2_656
Ag3 O4 2.334(3) .
Ag3 O2 2.494(3) 2_556
Ag3 Ag3 3.1521(13) 2_656
Ag3 Ag2 3.2595(14) 2_556
As1 O2 1.655(3) .
As1 O1 1.656(3) .
As1 O3 1.757(3) .
As1 C1 1.907(4) .
As2 O5 1.654(3) .
As2 O4 1.661(3) .
As2 O3 1.767(3) .
As2 C7 1.901(4) .
N1 C13 1.136(6) .
C1 C2 1.361(6) .
C1 C6 1.366(7) .
C2 C3 1.398(7) .
C2 H2A 0.9300 .
C3 C4 1.347(8) .
C3 H3A 0.9300 .
C4 C5 1.360(8) .
C4 H4A 0.9300 .
C5 C6 1.385(7) .
C5 H5A 0.9300 .
C6 H6A 0.9300 .
C7 C8 1.379(6) .
C7 C12 1.383(6) .
C8 C9 1.376(7) .
C8 H8A 0.9300 .
C9 C10 1.349(8) .
C9 H9A 0.9300 .
C10 C11 1.390(8) .
C10 H10A 0.9300 .
C11 C12 1.368(8) .
C11 H11A 0.9300 .
C12 H12A 0.9300 .
C13 Ag2 2.035(5) 2_546
O2 Ag3 2.494(3) 2_556
O5 Ag3 2.248(3) 2_656
O5 Ag1 2.519(3) 2_656
